data_7160298
loop_
_publ_author_name
'Roy, Anik'
'Dutta, Ranjan'
'Halder, Dibakar'
'Mandal, Koushik'
'Kundu, Somenath'
'Hossain, Maidul'
'Saha, Indrajit'
'Lee, Chang-Hee'

_publ_section_title
;
 Submicromolar Fluorescence &#x2018;Turn-on&#x2019; Detection of Fluoride
 Anion Using meso-(tetra-Aryl) Calix[4]pyrrole
;
_journal_name_full 'Organic &amp; Biomolecular Chemistry'
_journal_paper_doi 10.1039/D4OB01708K
_journal_year 2025
_chemical_formula_moiety 'C2 H6 O2, C48 H40 F4 N4'
_chemical_formula_sum 'C50 H46 F4 N4 O2'
_chemical_formula_weight 810.91
_space_group_crystal_system orthorhombic
_space_group_IT_number 62
_space_group_name_Hall '-P 2ac 2n'
_space_group_name_H-M_alt 'P n m a'
_atom_sites_solution_hydrogens geom
_audit_creation_date 2023-01-20
_audit_creation_method
;
Olex2 1.5
(compiled 2021.12.09 svn.r5202d8cf for OlexSys, GUI svn.r6439)
;
_audit_update_record
;
2024-09-27 deposited with the CCDC.	2024-12-16 downloaded from the CCDC.
;
_cell_angle_alpha 90
_cell_angle_beta 90
_cell_angle_gamma 90
_cell_formula_units_Z 4
_cell_length_a 15.116(6)
_cell_length_b 22.806(9)
_cell_length_c 11.975(4)
_cell_measurement_reflns_used 9236
_cell_measurement_temperature 273.15
_cell_measurement_theta_max 23.74
_cell_measurement_theta_min 2.17
_cell_volume 4128(3)
_computing_cell_refinement 'SAINT V8.38A (Bruker, 2018)'
_computing_data_reduction 'SAINT V8.38A (Bruker, 2018)'
_computing_molecular_graphics 'Olex2 1.5 (Dolomanov et al., 2009)'
_computing_publication_material 'Olex2 1.5 (Dolomanov et al., 2009)'
_computing_structure_refinement 'XL  (Sheldrick, 2008)'
_computing_structure_solution 'SHELXT 2014/5 (Sheldrick, 2014)'
_diffrn_ambient_temperature 273.15
_diffrn_measured_fraction_theta_full 0.999
_diffrn_measured_fraction_theta_max 0.999
_diffrn_measurement_device_type 'Bruker APEX-II CCD'
_diffrn_measurement_method '\f and \w scans'
_diffrn_radiation_type MoK\a
_diffrn_radiation_wavelength 0.71073
_diffrn_reflns_av_R_equivalents 0.0802
_diffrn_reflns_av_unetI/netI 0.0442
_diffrn_reflns_Laue_measured_fraction_full 0.999
_diffrn_reflns_Laue_measured_fraction_max 0.999
_diffrn_reflns_limit_h_max 18
_diffrn_reflns_limit_h_min -18
_diffrn_reflns_limit_k_max 27
_diffrn_reflns_limit_k_min -27
_diffrn_reflns_limit_l_max 14
_diffrn_reflns_limit_l_min -14
_diffrn_reflns_number 46133
_diffrn_reflns_point_group_measured_fraction_full 0.999
_diffrn_reflns_point_group_measured_fraction_max 0.999
_diffrn_reflns_theta_full 25.242
_diffrn_reflns_theta_max 25.347
_diffrn_reflns_theta_min 2.170
_diffrn_source_current 20.0
_diffrn_source_power 1.0
_diffrn_source_voltage 50.0
_diffrn_standards_number 0
_exptl_absorpt_coefficient_mu 0.092
_exptl_absorpt_correction_T_max 0.7452
_exptl_absorpt_correction_T_min 0.6759
_exptl_absorpt_correction_type multi-scan
_exptl_absorpt_process_details
;
SADABS-2016/2 (Bruker,2016/2) was used for absorption correction.
wR2(int) was 0.1099 before and 0.0663 after correction.
The Ratio of minimum to maximum transmission is 0.9070.
The \l/2 correction factor is Not present.
;
_exptl_crystal_colour 'clear light yellow'
_exptl_crystal_colour_lustre clear
_exptl_crystal_colour_modifier light
_exptl_crystal_colour_primary yellow
_exptl_crystal_density_diffrn 1.305
_exptl_crystal_description block
_exptl_crystal_F_000 1704
_exptl_crystal_size_max 0.25
_exptl_crystal_size_mid 0.21
_exptl_crystal_size_min 0.12
_refine_diff_density_max 0.494
_refine_diff_density_min -0.498
_refine_diff_density_rms 0.048
_refine_ls_extinction_method none
_refine_ls_goodness_of_fit_ref 1.050
_refine_ls_hydrogen_treatment constr
_refine_ls_matrix_type full
_refine_ls_number_parameters 284
_refine_ls_number_reflns 3877
_refine_ls_number_restraints 0
_refine_ls_restrained_S_all 1.050
_refine_ls_R_factor_all 0.0810
_refine_ls_R_factor_gt 0.0523
_refine_ls_shift/su_max 0.000
_refine_ls_shift/su_mean 0.000
_refine_ls_structure_factor_coef Fsqd
_refine_ls_weighting_details 'w=1/[\s^2^(Fo^2^)+(0.0532P)^2^+1.8647P] where P=(Fo^2^+2Fc^2^)/3'
_refine_ls_weighting_scheme calc
_refine_ls_wR_factor_gt 0.1224
_refine_ls_wR_factor_ref 0.1347
_reflns_Friedel_coverage 0.000
_reflns_number_gt 2677
_reflns_number_total 3877
_reflns_threshold_expression 'I > 2\s(I)'
_cod_data_source_file d4ob01708k2.cif
_cod_data_source_block 2648rkm_0ma_a
_cod_database_code 7160298
_shelx_shelxl_version_number 2016/6
_shelx_space_group_comment
;
The symmetry employed for this shelxl refinement is uniquely defined
by the following loop, which should always be used as a source of
symmetry information in preference to the above space-group names.
They are only intended as comments.
;
_shelx_estimated_absorpt_t_max 0.989
_shelx_estimated_absorpt_t_min 0.977
_olex2_refinement_description
;
1. Fixed Uiso
 At 1.2 times of:
  All C(H) groups, All N(H) groups
 At 1.5 times of:
  All C(H,H,H) groups
2. Others
 Fixed Sof: H25A(0.5) H25B(0.5) H25C(0.5) H26A(0.5) H26B(0.5) H26C(0.5)
3.a Aromatic/amide H refined with riding coordinates:
 N1(H1), N2(H2), N3(H3), C1(H1A), C18(H18), C12(H12), C13(H13), C24(H24),
 C10(H10), C6(H6), C20(H20), C9(H9), C7(H7), C21(H21), C23(H23)
3.b Idealised Me refined as rotating group:
 C4(H4A,H4B,H4C), C16(H16A,H16B,H16C), C25(H25A,H25B,H25C), C26(H26A,H26B,H26C)
;
_olex2_submission_special_instructions 'No special instructions were received'

loop_
_space_group_symop_operation_xyz
'x, y, z'
'-x+1/2, -y, z+1/2'
'-x, y+1/2, -z'
'x+1/2, -y+1/2, -z+1/2'
'-x, -y, -z'
'x-1/2, y, -z-1/2'
'x, -y-1/2, z'
'-x-1/2, y-1/2, z-1/2'

loop_
_atom_site_label
_atom_site_type_symbol
_atom_site_fract_x
_atom_site_fract_y
_atom_site_fract_z
_atom_site_U_iso_or_equiv
_atom_site_adp_type
_atom_site_occupancy
_atom_site_site_symmetry_order
_atom_site_calc_flag
_atom_site_refinement_flags_posn
_atom_site_refinement_flags_adp
_atom_site_refinement_flags_occupancy
_atom_site_disorder_assembly
_atom_site_disorder_group
O1 O 0.59745(14) 0.750000 0.61943(18) 0.0456(6) Uani 1 2 d S T P . .
N1 N 0.65446(16) 0.750000 0.3468(2) 0.0337(6) Uani 1 2 d S T P . .
H1 H 0.613015 0.750000 0.297627 0.040 Uiso 1 2 calc R U P . .
F1 F 0.90662(11) 0.49678(7) 0.59560(16) 0.0875(6) Uani 1 1 d . . . . .
N2 N 0.53070(11) 0.64782(7) 0.47212(15) 0.0353(4) Uani 1 1 d . . . . .
H2 H 0.552176 0.674895 0.514128 0.042 Uiso 1 1 calc R U . . .
N3 N 0.40325(16) 0.750000 0.5808(2) 0.0373(6) Uani 1 2 d S T P . .
H3 H 0.458779 0.750001 0.596490 0.045 Uiso 1 2 calc R U P . .
F2 F 0.57730(12) 0.62035(10) 0.98952(15) 0.1009(7) Uani 1 1 d . . . . .
C2 C 0.69207(13) 0.70053(9) 0.39148(17) 0.0320(5) Uani 1 1 d . . . . .
C11 C 0.57292(14) 0.62419(9) 0.38124(17) 0.0356(5) Uani 1 1 d . . . . .
C1 C 0.75371(13) 0.71881(9) 0.46607(18) 0.0371(5) Uani 1 1 d . . . . .
H1A H 0.789626 0.694816 0.509516 0.044 Uiso 1 1 calc R U . . .
C3 C 0.66795(14) 0.63881(9) 0.35339(18) 0.0353(5) Uani 1 1 d . . . . .
C17 C 0.35306(13) 0.70021(10) 0.56670(18) 0.0374(5) Uani 1 1 d . . . . .
C14 C 0.44946(13) 0.62220(10) 0.48651(19) 0.0386(5) Uani 1 1 d . . . . .
C5 C 0.73064(14) 0.59642(9) 0.41439(19) 0.0383(5) Uani 1 1 d . . . . .
C15 C 0.38980(14) 0.63863(10) 0.58317(19) 0.0415(6) Uani 1 1 d . . . . .
C19 C 0.44042(14) 0.63394(10) 0.69440(19) 0.0422(6) Uani 1 1 d . . . . .
C18 C 0.27031(14) 0.71900(11) 0.54010(19) 0.0457(6) Uani 1 1 d . . . . .
H18 H 0.221958 0.695135 0.524565 0.055 Uiso 1 1 calc R U . . .
C12 C 0.51754(16) 0.58357(11) 0.3367(2) 0.0507(6) Uani 1 1 d . . . . .
H12 H 0.528553 0.560687 0.273964 0.061 Uiso 1 1 calc R U . . .
C13 C 0.44052(16) 0.58231(11) 0.4026(2) 0.0519(7) Uani 1 1 d . . . . .
H13 H 0.391689 0.558286 0.390777 0.062 Uiso 1 1 calc R U . . .
C4 C 0.67943(17) 0.63492(11) 0.22538(19) 0.0508(6) Uani 1 1 d . . . . .
H4A H 0.636678 0.659732 0.189591 0.076 Uiso 1 1 calc R U . . .
H4B H 0.670795 0.595126 0.201599 0.076 Uiso 1 1 calc R U . . .
H4C H 0.737951 0.647470 0.205420 0.076 Uiso 1 1 calc R U . . .
C24 C 0.41883(16) 0.66812(12) 0.7858(2) 0.0524(7) Uani 1 1 d . . . . .
H24 H 0.372566 0.694822 0.779942 0.063 Uiso 1 1 calc R U . . .
C10 C 0.70774(16) 0.57136(11) 0.5153(2) 0.0540(7) Uani 1 1 d . . . . .
H10 H 0.650980 0.577373 0.543004 0.065 Uiso 1 1 calc R U . . .
C6 C 0.81488(16) 0.58611(11) 0.3764(2) 0.0542(7) Uani 1 1 d . . . . .
H6 H 0.832653 0.602276 0.308767 0.065 Uiso 1 1 calc R U . . .
C8 C 0.84818(17) 0.52906(10) 0.5353(3) 0.0564(7) Uani 1 1 d . . . . .
C20 C 0.50697(16) 0.59264(12) 0.7074(2) 0.0556(7) Uani 1 1 d . . . . .
H20 H 0.520874 0.567821 0.648284 0.067 Uiso 1 1 calc R U . . .
C16 C 0.31248(16) 0.59467(12) 0.5885(2) 0.0588(7) Uani 1 1 d . . . . .
H16A H 0.274121 0.604780 0.649441 0.088 Uiso 1 1 calc R U . . .
H16B H 0.335315 0.555825 0.599653 0.088 Uiso 1 1 calc R U . . .
H16C H 0.279840 0.596012 0.519799 0.088 Uiso 1 1 calc R U . . .
C9 C 0.76612(17) 0.53770(12) 0.5766(2) 0.0608(7) Uani 1 1 d . . . . .
H9 H 0.749327 0.521388 0.644512 0.073 Uiso 1 1 calc R U . . .
C7 C 0.87402(18) 0.55217(12) 0.4366(3) 0.0638(8) Uani 1 1 d . . . . .
H7 H 0.930751 0.545363 0.409510 0.077 Uiso 1 1 calc R U . . .
C21 C 0.55302(18) 0.58777(14) 0.8068(3) 0.0680(9) Uani 1 1 d . . . . .
H21 H 0.597971 0.560253 0.814934 0.082 Uiso 1 1 calc R U . . .
C23 C 0.46406(19) 0.66365(14) 0.8853(2) 0.0642(8) Uani 1 1 d . . . . .
H23 H 0.449055 0.687103 0.945966 0.077 Uiso 1 1 calc R U . . .
C22 C 0.53095(19) 0.62426(15) 0.8927(2) 0.0665(8) Uani 1 1 d . . . . .
C25 C 0.6357(3) 0.750000 0.7279(3) 0.0753(13) Uani 1 2 d S T P . .
H25A H 0.653511 0.789118 0.747085 0.113 Uiso 0.5 1 calc R U P A -1
H25B H 0.686370 0.724645 0.728626 0.113 Uiso 0.5 1 calc R U P A -1
H25C H 0.592976 0.736236 0.781091 0.113 Uiso 0.5 1 calc R U P A -1
C26 C 0.4186(4) 0.750000 0.2650(5) 0.111(2) Uani 1 2 d S T P . .
H26A H 0.375294 0.732878 0.216200 0.166 Uiso 0.5 1 calc R U P B -1
H26B H 0.401748 0.789568 0.282282 0.166 Uiso 0.5 1 calc R U P B -1
H26C H 0.421929 0.727555 0.332691 0.166 Uiso 0.5 1 calc R U P B -1
O2 O 0.4910(3) 0.750000 0.2188(4) 0.223(4) Uani 1 2 d S T P . .

loop_
_atom_site_aniso_label
_atom_site_aniso_U_11
_atom_site_aniso_U_22
_atom_site_aniso_U_33
_atom_site_aniso_U_23
_atom_site_aniso_U_13
_atom_site_aniso_U_12
O1 0.0377(12) 0.0600(15) 0.0391(13) 0.000 -0.0090(10) 0.000
N1 0.0348(13) 0.0370(14) 0.0292(13) 0.000 -0.0078(11) 0.000
F1 0.0643(10) 0.0660(11) 0.1321(16) 0.0224(10) -0.0314(10) 0.0131(8)
N2 0.0343(9) 0.0343(9) 0.0374(10) -0.0057(8) -0.0035(8) -0.0052(8)
N3 0.0257(12) 0.0443(15) 0.0420(16) 0.000 -0.0044(11) 0.000
F2 0.0885(13) 0.1481(18) 0.0660(11) 0.0402(12) -0.0322(10) -0.0171(13)
C2 0.0329(11) 0.0332(11) 0.0297(11) 0.0004(9) 0.0018(9) 0.0022(9)
C11 0.0376(12) 0.0352(11) 0.0341(12) -0.0039(10) -0.0056(9) 0.0023(9)
C1 0.0360(11) 0.0384(11) 0.0368(12) 0.0032(10) -0.0063(10) 0.0029(9)
C3 0.0385(11) 0.0351(12) 0.0323(12) -0.0032(10) 0.0015(9) 0.0011(9)
C17 0.0295(11) 0.0482(13) 0.0344(12) -0.0016(10) -0.0008(9) -0.0058(10)
C14 0.0338(11) 0.0371(12) 0.0450(13) 0.0010(10) -0.0044(10) -0.0044(10)
C5 0.0386(12) 0.0308(11) 0.0455(14) -0.0040(10) -0.0010(10) 0.0005(9)
C15 0.0337(12) 0.0453(13) 0.0456(14) 0.0009(11) -0.0013(10) -0.0072(10)
C19 0.0350(12) 0.0471(14) 0.0447(14) 0.0111(11) 0.0027(10) -0.0080(11)
C18 0.0283(11) 0.0637(14) 0.0452(14) -0.0013(11) -0.0035(10) -0.0055(10)
C12 0.0497(14) 0.0529(15) 0.0493(15) -0.0187(12) -0.0056(12) -0.0056(12)
C13 0.0430(13) 0.0522(15) 0.0605(17) -0.0130(13) -0.0086(12) -0.0143(12)
C4 0.0619(16) 0.0528(15) 0.0378(14) -0.0096(11) 0.0043(12) -0.0027(12)
C24 0.0468(14) 0.0662(17) 0.0442(15) 0.0086(13) 0.0017(11) 0.0011(13)
C10 0.0399(13) 0.0602(16) 0.0618(17) 0.0139(14) 0.0020(12) 0.0038(12)
C6 0.0483(15) 0.0519(15) 0.0625(17) 0.0000(13) 0.0117(12) 0.0097(12)
C8 0.0484(15) 0.0329(13) 0.088(2) 0.0042(14) -0.0180(14) 0.0051(11)
C20 0.0543(15) 0.0560(16) 0.0566(17) 0.0175(13) 0.0052(13) 0.0024(13)
C16 0.0432(14) 0.0604(16) 0.0727(19) 0.0051(14) 0.0024(13) -0.0174(13)
C9 0.0534(16) 0.0561(16) 0.0728(19) 0.0205(14) -0.0076(14) -0.0002(13)
C7 0.0429(14) 0.0545(16) 0.094(2) -0.0013(16) 0.0057(15) 0.0153(13)
C21 0.0520(16) 0.082(2) 0.070(2) 0.0362(18) -0.0034(15) 0.0066(15)
C23 0.0651(18) 0.083(2) 0.0446(16) 0.0080(15) 0.0011(14) -0.0098(17)
C22 0.0565(17) 0.093(2) 0.0498(17) 0.0297(17) -0.0105(14) -0.0154(17)
C25 0.057(2) 0.122(4) 0.047(2) 0.000 -0.0078(19) 0.000
C26 0.080(4) 0.157(6) 0.095(4) 0.000 -0.027(3) 0.000
O2 0.069(3) 0.482(12) 0.117(4) 0.000 -0.034(3) 0.000

loop_
_atom_type_symbol
_atom_type_description
_atom_type_scat_dispersion_real
_atom_type_scat_dispersion_imag
_atom_type_scat_source
C C 0.0033 0.0016 'International Tables Vol C Tables 4.2.6.8 and 6.1.1.4'
H H 0.0000 0.0000 'International Tables Vol C Tables 4.2.6.8 and 6.1.1.4'
F F 0.0171 0.0103 'International Tables Vol C Tables 4.2.6.8 and 6.1.1.4'
N N 0.0061 0.0033 'International Tables Vol C Tables 4.2.6.8 and 6.1.1.4'
O O 0.0106 0.0060 'International Tables Vol C Tables 4.2.6.8 and 6.1.1.4'

loop_
_geom_angle_atom_site_label_1
_geom_angle_atom_site_label_2
_geom_angle_atom_site_label_3
_geom_angle
_geom_angle_site_symmetry_1
_geom_angle_site_symmetry_3
_geom_angle_publ_flag
C2 N1 H1 124.7 7_575 . ?
C2 N1 H1 124.7 . . ?
C2 N1 C2 110.7(2) 7_575 . ?
C11 N2 H2 124.8 . . ?
C14 N2 H2 124.8 . . ?
C14 N2 C11 110.42(18) . . ?
C17 N3 H3 124.4 . . ?
C17 N3 H3 124.4 7_575 . ?
C17 N3 C17 111.2(2) . 7_575 ?
N1 C2 C3 122.94(18) . . ?
C1 C2 N1 106.77(19) . . ?
C1 C2 C3 130.20(19) . . ?
N2 C11 C3 122.02(18) . . ?
C12 C11 N2 107.02(19) . . ?
C12 C11 C3 130.5(2) . . ?
C2 C1 C1 107.91(12) . 7_575 ?
C2 C1 H1A 126.0 . . ?
C1 C1 H1A 126.0 7_575 . ?
C2 C3 C5 106.91(17) . . ?
C2 C3 C4 108.86(18) . . ?
C11 C3 C2 111.41(17) . . ?
C11 C3 C5 109.99(17) . . ?
C11 C3 C4 108.23(18) . . ?
C5 C3 C4 111.45(18) . . ?
N3 C17 C15 122.95(18) . . ?
C18 C17 N3 106.0(2) . . ?
C18 C17 C15 131.0(2) . . ?
N2 C14 C15 121.61(19) . . ?
C13 C14 N2 106.3(2) . . ?
C13 C14 C15 132.1(2) . . ?
C10 C5 C3 121.4(2) . . ?
C6 C5 C3 121.5(2) . . ?
C6 C5 C10 116.8(2) . . ?
C17 C15 C19 110.93(18) . . ?
C17 C15 C16 109.19(18) . . ?
C14 C15 C17 110.26(18) . . ?
C14 C15 C19 110.38(18) . . ?
C14 C15 C16 108.81(19) . . ?
C19 C15 C16 107.20(19) . . ?
C24 C19 C15 121.9(2) . . ?
C24 C19 C20 117.7(2) . . ?
C20 C19 C15 120.3(2) . . ?
C17 C18 C18 108.37(14) . 7_575 ?
C17 C18 H18 125.8 . . ?
C18 C18 H18 125.8 7_575 . ?
C11 C12 H12 126.1 . . ?
C11 C12 C13 107.7(2) . . ?
C13 C12 H12 126.1 . . ?
C14 C13 C12 108.5(2) . . ?
C14 C13 H13 125.7 . . ?
C12 C13 H13 125.7 . . ?
C3 C4 H4A 109.5 . . ?
C3 C4 H4B 109.5 . . ?
C3 C4 H4C 109.5 . . ?
H4A C4 H4B 109.5 . . ?
H4A C4 H4C 109.5 . . ?
H4B C4 H4C 109.5 . . ?
C19 C24 H24 119.1 . . ?
C23 C24 C19 121.7(3) . . ?
C23 C24 H24 119.1 . . ?
C5 C10 H10 118.8 . . ?
C9 C10 C5 122.3(2) . . ?
C9 C10 H10 118.8 . . ?
C5 C6 H6 119.3 . . ?
C5 C6 C7 121.5(3) . . ?
C7 C6 H6 119.3 . . ?
C9 C8 F1 118.9(3) . . ?
C9 C8 C7 121.9(2) . . ?
C7 C8 F1 119.2(2) . . ?
C19 C20 H20 119.5 . . ?
C21 C20 C19 121.0(3) . . ?
C21 C20 H20 119.5 . . ?
C15 C16 H16A 109.5 . . ?
C15 C16 H16B 109.5 . . ?
C15 C16 H16C 109.5 . . ?
H16A C16 H16B 109.5 . . ?
H16A C16 H16C 109.5 . . ?
H16B C16 H16C 109.5 . . ?
C10 C9 H9 120.8 . . ?
C8 C9 C10 118.3(3) . . ?
C8 C9 H9 120.8 . . ?
C6 C7 H7 120.4 . . ?
C8 C7 C6 119.1(2) . . ?
C8 C7 H7 120.4 . . ?
C20 C21 H21 120.8 . . ?
C22 C21 C20 118.5(3) . . ?
C22 C21 H21 120.8 . . ?
C24 C23 H23 120.8 . . ?
C22 C23 C24 118.4(3) . . ?
C22 C23 H23 120.8 . . ?
F2 C22 C21 118.5(3) . . ?
C23 C22 F2 119.0(3) . . ?
C23 C22 C21 122.5(3) . . ?
O1 C25 H25A 109.5 . . ?
O1 C25 H25B 109.5 . . ?
O1 C25 H25C 109.5 . . ?
H25A C25 H25B 109.5 . . ?
H25A C25 H25C 109.5 . . ?
H25B C25 H25C 109.5 . . ?
H26A C26 H26B 109.5 . . ?
H26A C26 H26C 109.5 . . ?
H26B C26 H26C 109.5 . . ?
O2 C26 H26A 109.5 . . ?
O2 C26 H26B 109.5 . . ?
O2 C26 H26C 109.5 . . ?

loop_
_geom_bond_atom_site_label_1
_geom_bond_atom_site_label_2
_geom_bond_distance
_geom_bond_site_symmetry_2
_geom_bond_publ_flag
O1 C25 1.421(4) . ?
N1 H1 0.8600 . ?
N1 C2 1.372(2) 7_575 ?
N1 C2 1.372(2) . ?
F1 C8 1.358(3) . ?
N2 H2 0.8600 . ?
N2 C11 1.372(3) . ?
N2 C14 1.371(3) . ?
N3 H3 0.8600 . ?
N3 C17 1.376(2) 7_575 ?
N3 C17 1.376(2) . ?
F2 C22 1.357(3) . ?
C2 C1 1.356(3) . ?
C2 C3 1.524(3) . ?
C11 C3 1.512(3) . ?
C11 C12 1.358(3) . ?
C1 C1 1.423(4) 7_575 ?
C1 H1A 0.9300 . ?
C3 C5 1.538(3) . ?
C3 C4 1.545(3) . ?
C17 C15 1.523(3) . ?
C17 C18 1.360(3) . ?
C14 C15 1.514(3) . ?
C14 C13 1.363(3) . ?
C5 C10 1.381(3) . ?
C5 C6 1.372(3) . ?
C15 C19 1.540(3) . ?
C15 C16 1.541(3) . ?
C19 C24 1.383(3) . ?
C19 C20 1.387(3) . ?
C18 C18 1.414(5) 7_575 ?
C18 H18 0.9300 . ?
C12 H12 0.9300 . ?
C12 C13 1.406(3) . ?
C13 H13 0.9300 . ?
C4 H4A 0.9600 . ?
C4 H4B 0.9600 . ?
C4 H4C 0.9600 . ?
C24 H24 0.9300 . ?
C24 C23 1.378(4) . ?
C10 H10 0.9300 . ?
C10 C9 1.381(3) . ?
C6 H6 0.9300 . ?
C6 C7 1.385(4) . ?
C8 C9 1.350(4) . ?
C8 C7 1.352(4) . ?
C20 H20 0.9300 . ?
C20 C21 1.384(4) . ?
C16 H16A 0.9600 . ?
C16 H16B 0.9600 . ?
C16 H16C 0.9600 . ?
C9 H9 0.9300 . ?
C7 H7 0.9300 . ?
C21 H21 0.9300 . ?
C21 C22 1.365(4) . ?
C23 H23 0.9300 . ?
C23 C22 1.355(4) . ?
C25 H25A 0.9600 . ?
C25 H25B 0.9600 . ?
C25 H25C 0.9600 . ?
C26 H26A 0.9600 . ?
C26 H26B 0.9600 . ?
C26 H26C 0.9600 . ?
C26 O2 1.228(6) . ?

loop_
_geom_torsion_atom_site_label_1
_geom_torsion_atom_site_label_2
_geom_torsion_atom_site_label_3
_geom_torsion_atom_site_label_4
_geom_torsion
_geom_torsion_site_symmetry_1
_geom_torsion_site_symmetry_2
_geom_torsion_site_symmetry_3
_geom_torsion_site_symmetry_4
_geom_torsion_publ_flag
N1 C2 C1 C1 -0.32(18) . . . 7_575 ?
N1 C2 C3 C11 -65.4(3) . . . . ?
N1 C2 C3 C5 174.4(2) . . . . ?
N1 C2 C3 C4 53.8(3) . . . . ?
F1 C8 C9 C10 179.0(2) . . . . ?
F1 C8 C7 C6 -178.6(2) . . . . ?
N2 C11 C3 C2 -30.1(3) . . . . ?
N2 C11 C3 C5 88.2(2) . . . . ?
N2 C11 C3 C4 -149.8(2) . . . . ?
N2 C11 C12 C13 -0.4(3) . . . . ?
N2 C14 C15 C17 70.7(3) . . . . ?
N2 C14 C15 C19 -52.2(3) . . . . ?
N2 C14 C15 C16 -169.6(2) . . . . ?
N2 C14 C13 C12 0.3(3) . . . . ?
N3 C17 C15 C14 -73.9(3) . . . . ?
N3 C17 C15 C19 48.7(3) . . . . ?
N3 C17 C15 C16 166.6(2) . . . . ?
N3 C17 C18 C18 -1.00(19) . . . 7_575 ?
C2 N1 C2 C1 0.5(3) 7_575 . . . ?
C2 N1 C2 C3 -176.30(13) 7_575 . . . ?
C2 C3 C5 C10 92.0(2) . . . . ?
C2 C3 C5 C6 -81.8(3) . . . . ?
C11 N2 C14 C15 177.95(19) . . . . ?
C11 N2 C14 C13 -0.6(3) . . . . ?
C11 C3 C5 C10 -29.1(3) . . . . ?
C11 C3 C5 C6 157.1(2) . . . . ?
C11 C12 C13 C14 0.1(3) . . . . ?
C1 C2 C3 C11 118.5(2) . . . . ?
C1 C2 C3 C5 -1.7(3) . . . . ?
C1 C2 C3 C4 -122.2(2) . . . . ?
C3 C2 C1 C1 176.21(18) . . . 7_575 ?
C3 C11 C12 C13 172.0(2) . . . . ?
C3 C5 C10 C9 -173.7(2) . . . . ?
C3 C5 C6 C7 174.1(2) . . . . ?
C17 N3 C17 C15 -176.80(14) 7_575 . . . ?
C17 N3 C17 C18 1.7(3) 7_575 . . . ?
C17 C15 C19 C24 29.2(3) . . . . ?
C17 C15 C19 C20 -154.0(2) . . . . ?
C14 N2 C11 C3 -172.56(19) . . . . ?
C14 N2 C11 C12 0.6(3) . . . . ?
C14 C15 C19 C24 151.7(2) . . . . ?
C14 C15 C19 C20 -31.5(3) . . . . ?
C5 C10 C9 C8 -0.3(4) . . . . ?
C5 C6 C7 C8 -0.4(4) . . . . ?
C15 C17 C18 C18 177.3(2) . . . 7_575 ?
C15 C14 C13 C12 -178.0(2) . . . . ?
C15 C19 C24 C23 179.8(2) . . . . ?
C15 C19 C20 C21 -179.9(2) . . . . ?
C19 C24 C23 C22 -0.4(4) . . . . ?
C19 C20 C21 C22 0.6(4) . . . . ?
C18 C17 C15 C14 108.1(3) . . . . ?
C18 C17 C15 C19 -129.4(2) . . . . ?
C18 C17 C15 C16 -11.4(3) . . . . ?
C12 C11 C3 C2 158.4(2) . . . . ?
C12 C11 C3 C5 -83.2(3) . . . . ?
C12 C11 C3 C4 38.8(3) . . . . ?
C13 C14 C15 C17 -111.2(3) . . . . ?
C13 C14 C15 C19 125.9(3) . . . . ?
C13 C14 C15 C16 8.5(4) . . . . ?
C4 C3 C5 C10 -149.1(2) . . . . ?
C4 C3 C5 C6 37.0(3) . . . . ?
C24 C19 C20 C21 -3.0(4) . . . . ?
C24 C23 C22 F2 178.6(2) . . . . ?
C24 C23 C22 C21 -2.2(4) . . . . ?
C10 C5 C6 C7 0.0(4) . . . . ?
C6 C5 C10 C9 0.4(4) . . . . ?
C20 C19 C24 C23 2.9(4) . . . . ?
C20 C21 C22 F2 -178.7(2) . . . . ?
C20 C21 C22 C23 2.1(4) . . . . ?
C16 C15 C19 C24 -89.9(3) . . . . ?
C16 C15 C19 C20 86.8(3) . . . . ?
C9 C8 C7 C6 0.6(4) . . . . ?
C7 C8 C9 C10 -0.2(4) . . . . ?
